data_7713586
loop_
_publ_author_name
'Pereira, Sarah'
'Romano-deGea, Jan'
'Barbosa, Ana Isabel'
'Costa Lima, Sofia A.'
'Dyson, Paul Joseph'
'Saraiva, M. L\'ucia M.F.S.'

_publ_section_title
;
 Fine-tuning the cytotoxicity of ruthenium(II) arene compounds to enhance
 selectivity against breast cancers
;
_journal_name_full 'Dalton Transactions'
_journal_paper_doi 10.1039/D3DT02037A
_journal_year 2023
_chemical_formula_moiety 'C43 H38 Cl P2 Ru, C H2 Cl2, F6 P'
_chemical_formula_sum 'C44 H40 Cl3 F6 P3 Ru'
_chemical_formula_weight 983.09
_space_group_crystal_system orthorhombic
_space_group_IT_number 19
_space_group_name_Hall 'P 2ac 2ab'
_space_group_name_H-M_alt 'P 21 21 21'
_atom_sites_solution_hydrogens geom
_atom_sites_solution_primary dual
_atom_sites_solution_secondary difmap
_audit_creation_date 2022-09-02
_audit_creation_method
;
Olex2 1.5
(compiled 2022.04.07 svn.rca3783a0 for OlexSys, GUI svn.r6498)
;
_audit_update_record
;
2022-09-29 deposited with the CCDC.	2023-07-28 downloaded from the CCDC.
;
_cell_angle_alpha 90
_cell_angle_beta 90
_cell_angle_gamma 90
_cell_formula_units_Z 4
_cell_length_a 15.10287(19)
_cell_length_b 16.6186(2)
_cell_length_c 17.2511(3)
_cell_measurement_reflns_used 12737
_cell_measurement_temperature 140.00(10)
_cell_measurement_theta_max 72.3280
_cell_measurement_theta_min 3.6300
_cell_volume 4329.83(11)
_computing_cell_refinement 'CrysAlisPro 1.171.42.67a (Rigaku OD, 2022)'
_computing_data_collection 'CrysAlisPro 1.171.42.67a (Rigaku OD, 2022)'
_computing_data_reduction 'CrysAlisPro 1.171.42.67a (Rigaku OD, 2022)'
_computing_molecular_graphics 'Olex2 1.5 (Dolomanov et al., 2009)'
_computing_publication_material 'Olex2 1.5 (Dolomanov et al., 2009)'
_computing_structure_refinement 'SHELXL 2018/3 (Sheldrick, 2015)'
_computing_structure_solution 'SHELXT  (Sheldrick, 2015)'
_diffrn_ambient_environment N~2~
_diffrn_ambient_temperature 140.00(10)
_diffrn_detector 'CCD plate'
_diffrn_detector_area_resol_mean 10.2665
_diffrn_detector_type Atlas
_diffrn_measured_fraction_theta_full 1.000
_diffrn_measured_fraction_theta_max 0.988
_diffrn_measurement_details
;
List of Runs (angles in degrees, time in seconds):

  # Type    Start    End  Width  t~exp~   \w     \q     \k     \f   Frames
#--------------------------------------------------------------------------
  1  \w    -60.00 -35.00   1.00    4.00    --  -42.88 109.00-107.00   25
  2  \w     74.00 168.00   1.00   16.00    --  103.49  22.00 151.00   94
  3  \w     37.00  87.00   1.00   16.00    --  103.49-109.00 157.00   50
  4  \w    145.00 172.00   1.00   16.00    --  103.49 111.00 -15.00   27
  5  \w   -109.00 -32.00   1.00    4.00    --  -42.88 -37.00-120.00   77
  6  \w   -113.00 -21.00   1.00    4.00    --  -42.88 -37.00 150.00   92
  7  \w    -61.00 -34.00   1.00    4.00    --  -42.88 125.00-180.00   27
  8  \w     38.00  66.00   1.00   16.00    --  103.49 -45.00 -90.00   28
  9  \w    110.00 146.00   1.00   16.00    --  103.49 178.00 -60.00   36
 10  \w     65.00 140.00   1.00   16.00    --  103.49 178.00   0.00   75
 11  \w    119.00 150.00   1.00   16.00    --  103.49 111.00-180.00   31
 12  \w     91.00 129.00   1.00   16.00    --  103.49 -45.00 -90.00   38
 13  \w     35.00 128.00   1.00   16.00    --  103.49 -30.00 120.00   93
;
_diffrn_measurement_device 'four-circle diffractometer'
_diffrn_measurement_device_type 'SuperNova, Dual, Cu at home/near, Atlas'
_diffrn_measurement_method '\w scans'
_diffrn_orient_matrix_type 'CrysAlisPro convention (1999,Acta A55,543-557)'
_diffrn_orient_matrix_UB_11 -0.0901802000
_diffrn_orient_matrix_UB_12 0.0099379000
_diffrn_orient_matrix_UB_13 0.0406035000
_diffrn_orient_matrix_UB_21 -0.0421177000
_diffrn_orient_matrix_UB_22 0.0254286000
_diffrn_orient_matrix_UB_23 -0.0775350000
_diffrn_orient_matrix_UB_31 -0.0222569000
_diffrn_orient_matrix_UB_32 -0.0886068000
_diffrn_orient_matrix_UB_33 -0.0177269000
_diffrn_radiation_monochromator mirror
_diffrn_radiation_probe x-ray
_diffrn_radiation_type 'Cu K\a'
_diffrn_radiation_wavelength 1.54184
_diffrn_reflns_av_R_equivalents 0.0279
_diffrn_reflns_av_unetI/netI 0.0334
_diffrn_reflns_Laue_measured_fraction_full 1.000
_diffrn_reflns_Laue_measured_fraction_max 0.988
_diffrn_reflns_limit_h_max 16
_diffrn_reflns_limit_h_min -18
_diffrn_reflns_limit_k_max 13
_diffrn_reflns_limit_k_min -20
_diffrn_reflns_limit_l_max 21
_diffrn_reflns_limit_l_min -21
_diffrn_reflns_number 19149
_diffrn_reflns_point_group_measured_fraction_full 0.999
_diffrn_reflns_point_group_measured_fraction_max 0.977
_diffrn_reflns_theta_full 67.684
_diffrn_reflns_theta_max 72.474
_diffrn_reflns_theta_min 3.693
_diffrn_source 'micro-focus sealed X-ray tube'
_diffrn_source_type 'SuperNova (Cu) X-ray Source'
_exptl_absorpt_coefficient_mu 6.174
_exptl_absorpt_correction_T_max 1.000
_exptl_absorpt_correction_T_min 0.241
_exptl_absorpt_correction_type gaussian
_exptl_absorpt_process_details
;
CrysAlisPro 1.171.42.67a (Rigaku Oxford Diffraction, 2022)
Numerical absorption correction based on gaussian integration over
a multifaceted crystal model
Empirical absorption correction using spherical harmonics,
implemented in SCALE3 ABSPACK scaling algorithm.
;
_exptl_crystal_colour 'clear intense yellow'
_exptl_crystal_density_diffrn 1.508
_exptl_crystal_description needle
_exptl_crystal_F_000 1992
_exptl_crystal_size_max 0.514
_exptl_crystal_size_mid 0.091
_exptl_crystal_size_min 0.061
_refine_diff_density_max 1.071
_refine_diff_density_min -0.510
_refine_diff_density_rms 0.076
_refine_ls_abs_structure_details
;
 Flack x determined using 3263 quotients [(I+)-(I-)]/[(I+)+(I-)]
 (Parsons, Flack and Wagner, Acta Cryst. B69 (2013) 249-259).
;
_refine_ls_abs_structure_Flack -0.014(4)
_refine_ls_extinction_method none
_refine_ls_goodness_of_fit_ref 1.049
_refine_ls_hydrogen_treatment constr
_refine_ls_matrix_type full
_refine_ls_number_parameters 543
_refine_ls_number_reflns 8383
_refine_ls_number_restraints 61
_refine_ls_restrained_S_all 1.069
_refine_ls_R_factor_all 0.0404
_refine_ls_R_factor_gt 0.0376
_refine_ls_shift/su_max 0.001
_refine_ls_shift/su_mean 0.000
_refine_ls_structure_factor_coef Fsqd
_refine_ls_weighting_details 'w=1/[\s^2^(Fo^2^)+(0.0601P)^2^+2.9742P] where P=(Fo^2^+2Fc^2^)/3'
_refine_ls_weighting_scheme calc
_refine_ls_wR_factor_gt 0.0998
_refine_ls_wR_factor_ref 0.1025
_reflns_Friedel_coverage 0.784
_reflns_Friedel_fraction_full 0.999
_reflns_Friedel_fraction_max 0.963
_reflns_number_gt 7948
_reflns_number_total 8383
_reflns_threshold_expression 'I > 2\s(I)'
_cod_data_source_file d3dt02037a2.cif
_cod_data_source_block jr-iii-185-pf6
_cod_original_cell_volume 4329.83(10)
_cod_database_code 7713586
_shelx_shelxl_version_number 2018/3
_chemical_oxdiff_formula 'C44 H40 F6 P3 Cl3 Ru1'
_shelx_space_group_comment
;
The symmetry employed for this shelxl refinement is uniquely defined
by the following loop, which should always be used as a source of
symmetry information in preference to the above space-group names.
They are only intended as comments.
;
_shelx_estimated_absorpt_t_max 0.705
_shelx_estimated_absorpt_t_min 0.144
_olex2_refinement_description
;
1. Fixed Uiso
 At 1.2 times of:
  All C(H) groups, All C(H,H) groups
 At 1.5 times of:
  All C(H,H,H) groups
2. Restrained distances
 Cl5-C45 \\sim Cl4-C45 \\sim Cl2-C44 \\sim Cl3-C44
 with sigma of 0.02
 Cl2-Cl3 \\sim Cl5-Cl4
 with sigma of 0.02
3. Uiso/Uaniso restraints and constraints
Cl2 \\sim Cl3 \\sim C44 \\sim Cl4 \\sim Cl5 \\sim C45: within 2A with sigma of
0.02 and sigma for terminal atoms of 0.04 within 2A
Uanis(F5) \\sim Ueq: with sigma of 0.002 and sigma for terminal atoms of 0.004
4. Others
 Sof(Cl4)=Sof(Cl5)=Sof(C45)=Sof(H45A)=Sof(H45B)=1-FVAR(1)
 Sof(Cl2)=Sof(Cl3)=Sof(C44)=Sof(H44A)=Sof(H44B)=FVAR(1)
5.a Secondary CH2 refined with riding coordinates:
 C44(H44A,H44B), C45(H45A,H45B)
5.b Aromatic/amide H refined with riding coordinates:
 C2(H2), C3(H3), C4(H4), C5(H5), C6(H6), C9(H9), C10(H10), C11(H11), C12(H12),
 C13(H13), C15(H15), C16(H16), C17(H17), C18(H18), C19(H19), C21(H21), C22(H22),
  C23(H23), C24(H24), C25(H25), C27(H27), C28(H28), C29(H29), C30(H30),
 C31(H31), C33(H33), C34(H34), C35(H35), C36(H36), C37(H37), C39(H39), C40(H40),
  C41(H41), C42(H42), C43(H43)
5.c Idealised Me refined as rotating group:
 C7(H7A,H7B,H7C)
;
_olex2_date_sample_data_collection 2022-09-02
_olex2_submission_special_instructions 'No special instructions were received'
_oxdiff_exptl_absorpt_empirical_details
;
Empirical correction (ABSPACK) includes:
- Absorption correction using spherical harmonics
- Frame scaling
- Detector area scaling
- B-factor correction
;
_oxdiff_exptl_absorpt_empirical_full_max 1.361
_oxdiff_exptl_absorpt_empirical_full_min 0.792

loop_
_space_group_symop_operation_xyz
'x, y, z'
'-x+1/2, -y, z+1/2'
'-x, y+1/2, -z+1/2'
'x+1/2, -y+1/2, -z'

loop_
_atom_site_label
_atom_site_type_symbol
_atom_site_fract_x
_atom_site_fract_y
_atom_site_fract_z
_atom_site_U_iso_or_equiv
_atom_site_adp_type
_atom_site_occupancy
_atom_site_site_symmetry_order
_atom_site_calc_flag
_atom_site_refinement_flags_posn
_atom_site_refinement_flags_adp
_atom_site_refinement_flags_occupancy
_atom_site_disorder_assembly
_atom_site_disorder_group
Ru1 Ru 0.38802(2) 0.72260(2) 0.50241(2) 0.02680(11) Uani 1 1 d . . . . .
Cl1 Cl 0.54126(7) 0.69092(8) 0.48336(7) 0.0335(3) Uani 1 1 d . . . . .
P1 P 0.42915(8) 0.84122(8) 0.56897(8) 0.0310(3) Uani 1 1 d . . . . .
P2 P 0.38670(9) 0.63612(8) 0.61141(8) 0.0294(3) Uani 1 1 d . . . . .
C1 C 0.3659(3) 0.6636(4) 0.3821(3) 0.0332(12) Uani 1 1 d . . . . .
C2 C 0.3745(4) 0.7496(3) 0.3742(3) 0.0347(11) Uani 1 1 d . . . . .
H2 H 0.418698 0.771306 0.340972 0.042 Uiso 1 1 calc R U . . .
C3 C 0.3185(4) 0.8013(4) 0.4150(3) 0.0376(12) Uani 1 1 d . . . . .
H3 H 0.321840 0.857727 0.406439 0.045 Uiso 1 1 calc R U . . .
C4 C 0.2565(3) 0.7704(4) 0.4692(4) 0.0377(12) Uani 1 1 d . . . . .
H4 H 0.220579 0.805706 0.498964 0.045 Uiso 1 1 calc R U . . .
C5 C 0.2491(3) 0.6865(4) 0.4780(3) 0.0360(13) Uani 1 1 d . . . . .
H5 H 0.208549 0.664892 0.514609 0.043 Uiso 1 1 calc R U . . .
C6 C 0.3022(4) 0.6338(3) 0.4322(3) 0.0348(12) Uani 1 1 d . . . . .
H6 H 0.293738 0.577346 0.436083 0.042 Uiso 1 1 calc R U . . .
C7 C 0.4251(4) 0.6100(4) 0.3361(4) 0.0428(14) Uani 1 1 d . . . . .
H7A H 0.486129 0.629709 0.339453 0.064 Uiso 1 1 calc R U . . .
H7B H 0.406011 0.609796 0.281851 0.064 Uiso 1 1 calc R U . . .
H7C H 0.422102 0.555154 0.356927 0.064 Uiso 1 1 calc R U . . .
C8 C 0.5045(4) 0.8424(3) 0.6518(4) 0.0352(11) Uani 1 1 d . . . . .
C9 C 0.5813(4) 0.7965(3) 0.6485(3) 0.0332(11) Uani 1 1 d . . . . .
H9 H 0.590215 0.760808 0.606192 0.040 Uiso 1 1 calc R U . . .
C10 C 0.6450(4) 0.8020(4) 0.7057(4) 0.0376(12) Uani 1 1 d . . . . .
H10 H 0.697421 0.770553 0.702402 0.045 Uiso 1 1 calc R U . . .
C11 C 0.6323(4) 0.8535(4) 0.7681(4) 0.0446(15) Uani 1 1 d . . . . .
H11 H 0.675648 0.857277 0.807837 0.053 Uiso 1 1 calc R U . . .
C12 C 0.5562(4) 0.8990(5) 0.7718(4) 0.0505(16) Uani 1 1 d . . . . .
H12 H 0.547061 0.933776 0.814753 0.061 Uiso 1 1 calc R U . . .
C13 C 0.4930(4) 0.8951(4) 0.7140(4) 0.0452(14) Uani 1 1 d . . . . .
H13 H 0.441830 0.928207 0.716584 0.054 Uiso 1 1 calc R U . . .
C14 C 0.4847(4) 0.9157(3) 0.5065(4) 0.0404(12) Uani 1 1 d . . . . .
C15 C 0.5161(4) 0.8977(4) 0.4341(4) 0.0417(13) Uani 1 1 d . . . . .
H15 H 0.512702 0.844059 0.415378 0.050 Uiso 1 1 calc R U . . .
C16 C 0.5530(5) 0.9576(4) 0.3879(5) 0.0506(16) Uani 1 1 d . . . . .
H16 H 0.573240 0.944724 0.337192 0.061 Uiso 1 1 calc R U . . .
C17 C 0.5604(6) 1.0344(4) 0.4146(5) 0.062(2) Uani 1 1 d . . . . .
H17 H 0.585347 1.075013 0.382617 0.075 Uiso 1 1 calc R U . . .
C18 C 0.5319(6) 1.0529(4) 0.4876(6) 0.075(3) Uani 1 1 d . . . . .
H18 H 0.537311 1.106469 0.506158 0.090 Uiso 1 1 calc R U . . .
C19 C 0.4953(6) 0.9942(4) 0.5349(5) 0.063(2) Uani 1 1 d . . . . .
H19 H 0.477380 1.007122 0.586204 0.076 Uiso 1 1 calc R U . . .
C20 C 0.3310(4) 0.8965(3) 0.6019(4) 0.0372(12) Uani 1 1 d . . . . .
C21 C 0.2905(5) 0.9537(4) 0.5547(5) 0.0475(15) Uani 1 1 d . . . . .
H21 H 0.315337 0.966839 0.505746 0.057 Uiso 1 1 calc R U . . .
C22 C 0.2138(5) 0.9913(4) 0.5797(5) 0.0579(19) Uani 1 1 d . . . . .
H22 H 0.187077 1.031125 0.547913 0.069 Uiso 1 1 calc R U . . .
C23 C 0.1755(4) 0.9720(4) 0.6496(6) 0.058(2) Uani 1 1 d . . . . .
H23 H 0.122396 0.997690 0.665575 0.070 Uiso 1 1 calc R U . . .
C24 C 0.2148(4) 0.9153(4) 0.6959(5) 0.0520(17) Uani 1 1 d . . . . .
H24 H 0.189051 0.902158 0.744518 0.062 Uiso 1 1 calc R U . . .
C25 C 0.2916(4) 0.8771(4) 0.6724(4) 0.0414(13) Uani 1 1 d . . . . .
H25 H 0.317744 0.837296 0.704705 0.050 Uiso 1 1 calc R U . . .
C26 C 0.2915(4) 0.6415(3) 0.6779(3) 0.0333(11) Uani 1 1 d . . . . .
C27 C 0.2253(4) 0.6986(3) 0.6689(4) 0.0371(12) Uani 1 1 d . . . . .
H27 H 0.227663 0.735358 0.626705 0.044 Uiso 1 1 calc R U . . .
C28 C 0.1553(4) 0.7024(4) 0.7215(4) 0.0435(14) Uani 1 1 d . . . . .
H28 H 0.110457 0.741959 0.715178 0.052 Uiso 1 1 calc R U . . .
C29 C 0.1506(4) 0.6491(5) 0.7826(4) 0.0489(16) Uani 1 1 d . . . . .
H29 H 0.102636 0.651476 0.818142 0.059 Uiso 1 1 calc R U . . .
C30 C 0.2169(4) 0.5918(4) 0.7917(4) 0.0456(14) Uani 1 1 d . . . . .
H30 H 0.214194 0.555144 0.833856 0.055 Uiso 1 1 calc R U . . .
C31 C 0.2869(4) 0.5875(4) 0.7399(4) 0.0411(13) Uani 1 1 d . . . . .
H31 H 0.331742 0.548048 0.746606 0.049 Uiso 1 1 calc R U . . .
C32 C 0.3773(4) 0.5343(3) 0.5705(3) 0.0343(11) Uani 1 1 d . . . . .
C33 C 0.2999(4) 0.4891(3) 0.5804(4) 0.0383(12) Uani 1 1 d . . . . .
H33 H 0.253206 0.509345 0.611653 0.046 Uiso 1 1 calc R U . . .
C34 C 0.2913(5) 0.4138(4) 0.5442(4) 0.0473(15) Uani 1 1 d . . . . .
H34 H 0.238067 0.383912 0.549895 0.057 Uiso 1 1 calc R U . . .
C35 C 0.3595(5) 0.3835(4) 0.5008(5) 0.0554(16) Uani 1 1 d . . . . .
H35 H 0.354390 0.331734 0.477760 0.066 Uiso 1 1 calc R U . . .
C36 C 0.4362(5) 0.4283(4) 0.4904(5) 0.0506(15) Uani 1 1 d . . . . .
H36 H 0.483332 0.407133 0.460151 0.061 Uiso 1 1 calc R U . . .
C37 C 0.4442(4) 0.5039(4) 0.5239(4) 0.0401(13) Uani 1 1 d . . . . .
H37 H 0.495999 0.534953 0.514862 0.048 Uiso 1 1 calc R U . . .
C38 C 0.4784(4) 0.6312(4) 0.6813(4) 0.0397(13) Uani 1 1 d . . . . .
C39 C 0.5567(4) 0.5884(4) 0.6652(5) 0.0479(16) Uani 1 1 d . . . . .
H39 H 0.563945 0.562275 0.616618 0.058 Uiso 1 1 calc R U . . .
C40 C 0.6236(5) 0.5846(4) 0.7207(6) 0.063(2) Uani 1 1 d . . . . .
H40 H 0.676327 0.555617 0.709909 0.076 Uiso 1 1 calc R U . . .
C41 C 0.6138(6) 0.6224(5) 0.7909(5) 0.069(2) Uani 1 1 d . . . . .
H41 H 0.659666 0.619278 0.828482 0.083 Uiso 1 1 calc R U . . .
C42 C 0.5366(5) 0.6655(6) 0.8074(4) 0.067(2) Uani 1 1 d . . . . .
H42 H 0.529705 0.691570 0.856030 0.080 Uiso 1 1 calc R U . . .
C43 C 0.4695(4) 0.6700(5) 0.7516(4) 0.0499(16) Uani 1 1 d . . . . .
H43 H 0.417363 0.700046 0.762280 0.060 Uiso 1 1 calc R U . . .
Cl2 Cl 0.6369(3) 0.3561(4) 0.6169(3) 0.113(2) Uani 0.692(6) 1 d D U P A 1
Cl3 Cl 0.8265(4) 0.3501(3) 0.5805(3) 0.1094(16) Uani 0.692(6) 1 d D U P A 1
C44 C 0.7250(8) 0.3031(9) 0.5815(9) 0.084(4) Uani 0.692(6) 1 d D U P A 1
H44A H 0.710769 0.286867 0.527689 0.101 Uiso 0.692(6) 1 calc R U P A 1
H44B H 0.730699 0.253201 0.612414 0.101 Uiso 0.692(6) 1 calc R U P A 1
Cl4 Cl 0.6802(11) 0.4213(7) 0.6043(7) 0.119(4) Uani 0.308(6) 1 d D U P A 2
Cl5 Cl 0.6912(8) 0.2462(6) 0.6162(7) 0.112(4) Uani 0.308(6) 1 d D U P A 2
C45 C 0.642(3) 0.3282(11) 0.568(2) 0.101(8) Uani 0.308(6) 1 d D U P A 2
H45A H 0.577308 0.325179 0.574745 0.122 Uiso 0.308(6) 1 calc R U P A 2
H45B H 0.655784 0.324705 0.512414 0.122 Uiso 0.308(6) 1 calc R U P A 2
P3 P 0.62629(11) 0.27700(9) 0.34970(9) 0.0418(3) Uani 1 1 d . . . . .
F1 F 0.5399(3) 0.2568(3) 0.3004(3) 0.0678(12) Uani 1 1 d . . . . .
F2 F 0.6685(3) 0.1957(3) 0.3176(3) 0.0701(13) Uani 1 1 d . . . . .
F3 F 0.6673(3) 0.3235(3) 0.2776(2) 0.0595(10) Uani 1 1 d . . . . .
F4 F 0.7156(4) 0.2954(4) 0.3960(3) 0.091(2) Uani 1 1 d . . . . .
F5 F 0.5844(4) 0.3571(3) 0.3808(4) 0.0931(18) Uani 1 1 d . U . . .
F6 F 0.5893(5) 0.2293(3) 0.4217(3) 0.096(2) Uani 1 1 d . . . . .

loop_
_atom_site_aniso_label
_atom_site_aniso_U_11
_atom_site_aniso_U_22
_atom_site_aniso_U_33
_atom_site_aniso_U_23
_atom_site_aniso_U_13
_atom_site_aniso_U_12
Ru1 0.01692(16) 0.02820(17) 0.03527(19) 0.00063(17) -0.00109(16) -0.00132(12)
Cl1 0.0186(5) 0.0385(6) 0.0434(7) -0.0041(5) -0.0007(4) 0.0011(4)
P1 0.0220(6) 0.0297(6) 0.0414(7) -0.0028(6) 0.0014(5) -0.0024(5)
P2 0.0187(5) 0.0318(6) 0.0378(6) 0.0025(5) -0.0006(6) -0.0021(5)
C1 0.029(3) 0.042(3) 0.029(2) -0.002(2) -0.009(2) 0.001(2)
C2 0.029(3) 0.040(3) 0.035(3) 0.007(2) -0.008(2) -0.001(2)
C3 0.027(3) 0.042(3) 0.044(3) 0.007(2) -0.014(2) 0.000(2)
C4 0.023(2) 0.040(3) 0.050(3) -0.002(2) -0.012(2) 0.001(2)
C5 0.011(2) 0.050(3) 0.047(3) 0.001(2) -0.0099(19) -0.008(2)
C6 0.029(3) 0.036(3) 0.039(3) -0.003(2) -0.012(2) -0.006(2)
C7 0.042(3) 0.045(3) 0.041(3) -0.005(3) -0.005(3) 0.005(3)
C8 0.023(2) 0.036(3) 0.046(3) -0.003(2) -0.002(2) -0.004(2)
C9 0.028(2) 0.033(3) 0.039(3) -0.004(2) 0.002(2) -0.009(2)
C10 0.026(2) 0.039(3) 0.049(3) -0.005(3) 0.000(2) -0.003(2)
C11 0.036(3) 0.052(4) 0.046(3) -0.010(3) -0.003(3) -0.008(3)
C12 0.033(3) 0.066(4) 0.052(4) -0.023(3) -0.004(3) 0.008(3)
C13 0.029(3) 0.052(3) 0.055(4) -0.017(3) -0.006(3) 0.006(3)
C14 0.033(3) 0.036(3) 0.053(3) -0.003(3) 0.005(3) -0.009(2)
C15 0.030(3) 0.037(3) 0.058(4) 0.000(3) 0.008(3) -0.002(2)
C16 0.046(4) 0.044(3) 0.062(4) 0.004(3) 0.016(3) -0.003(3)
C17 0.065(5) 0.043(3) 0.078(5) 0.006(4) 0.023(4) -0.019(3)
C18 0.097(6) 0.044(4) 0.084(6) -0.007(4) 0.033(5) -0.031(4)
C19 0.079(5) 0.045(4) 0.065(4) -0.015(3) 0.021(4) -0.025(4)
C20 0.026(3) 0.034(3) 0.051(3) -0.002(2) -0.001(2) 0.001(2)
C21 0.045(3) 0.037(3) 0.060(4) -0.001(3) -0.004(3) 0.007(3)
C22 0.049(4) 0.038(3) 0.086(6) -0.009(3) -0.014(4) 0.018(3)
C23 0.031(3) 0.042(3) 0.102(6) -0.017(4) 0.009(4) 0.004(3)
C24 0.033(3) 0.046(3) 0.077(5) -0.011(3) 0.014(3) -0.003(3)
C25 0.031(3) 0.038(3) 0.055(4) -0.006(3) 0.001(3) 0.000(2)
C26 0.027(2) 0.036(3) 0.037(3) -0.002(2) 0.003(2) -0.006(2)
C27 0.030(3) 0.037(3) 0.044(3) -0.001(2) 0.000(2) -0.006(2)
C28 0.029(3) 0.048(3) 0.053(3) -0.004(3) 0.007(3) -0.001(2)
C29 0.033(3) 0.062(4) 0.051(4) -0.005(3) 0.011(3) -0.010(3)
C30 0.039(3) 0.053(4) 0.045(3) 0.008(3) 0.008(3) -0.009(3)
C31 0.032(3) 0.042(3) 0.049(3) 0.003(3) 0.003(3) -0.005(2)
C32 0.030(3) 0.032(2) 0.041(3) 0.004(2) -0.004(2) -0.003(2)
C33 0.038(3) 0.035(3) 0.042(3) 0.004(2) -0.002(2) -0.005(2)
C34 0.053(4) 0.041(3) 0.048(4) 0.002(3) -0.005(3) -0.008(3)
C35 0.078(5) 0.038(3) 0.050(3) -0.007(3) -0.008(4) -0.002(3)
C36 0.052(4) 0.044(3) 0.055(4) -0.003(3) 0.003(3) 0.009(3)
C37 0.036(3) 0.038(3) 0.046(3) 0.003(2) 0.001(2) 0.003(2)
C38 0.028(3) 0.042(3) 0.049(3) 0.013(3) -0.003(2) -0.012(2)
C39 0.030(3) 0.042(3) 0.072(4) 0.017(3) -0.013(3) -0.007(2)
C40 0.031(3) 0.056(4) 0.102(6) 0.032(4) -0.028(4) -0.014(3)
C41 0.050(4) 0.082(5) 0.075(5) 0.039(4) -0.033(4) -0.031(4)
C42 0.060(5) 0.096(6) 0.044(4) 0.018(4) -0.013(3) -0.041(5)
C43 0.035(3) 0.065(4) 0.049(3) 0.012(3) -0.005(3) -0.018(3)
Cl2 0.093(3) 0.161(5) 0.085(3) -0.006(3) 0.013(2) 0.045(3)
Cl3 0.113(3) 0.107(3) 0.108(3) 0.007(3) 0.007(3) -0.018(3)
C44 0.087(9) 0.086(9) 0.079(8) 0.033(7) 0.002(7) 0.004(7)
Cl4 0.157(11) 0.099(7) 0.102(7) -0.002(6) -0.003(7) 0.020(8)
Cl5 0.114(7) 0.112(7) 0.112(7) 0.032(6) 0.024(6) 0.055(6)
C45 0.123(18) 0.107(17) 0.074(15) -0.010(15) 0.003(15) 0.044(15)
P3 0.0431(8) 0.0373(7) 0.0450(7) -0.0071(6) 0.0085(6) -0.0080(6)
F1 0.0306(18) 0.075(3) 0.097(3) 0.000(3) -0.005(2) -0.0013(19)
F2 0.056(2) 0.053(2) 0.102(4) -0.009(2) 0.000(3) 0.015(2)
F3 0.061(2) 0.066(3) 0.052(2) 0.0066(19) 0.005(2) -0.016(2)
F4 0.090(4) 0.120(5) 0.064(3) 0.013(3) -0.022(3) -0.060(4)
F5 0.100(4) 0.059(2) 0.120(4) -0.030(3) 0.048(3) -0.009(2)
F6 0.142(5) 0.083(3) 0.063(3) -0.003(3) 0.028(3) -0.066(4)

loop_
_atom_type_symbol
_atom_type_description
_atom_type_scat_dispersion_real
_atom_type_scat_dispersion_imag
_atom_type_scat_source
C C 0.0181 0.0091 'International Tables Vol C Tables 4.2.6.8 and 6.1.1.4'
H H 0.0000 0.0000 'International Tables Vol C Tables 4.2.6.8 and 6.1.1.4'
Cl Cl 0.3639 0.7018 'International Tables Vol C Tables 4.2.6.8 and 6.1.1.4'
F F 0.0727 0.0534 'International Tables Vol C Tables 4.2.6.8 and 6.1.1.4'
P P 0.2955 0.4335 'International Tables Vol C Tables 4.2.6.8 and 6.1.1.4'
Ru Ru 0.0552 3.2960 'International Tables Vol C Tables 4.2.6.8 and 6.1.1.4'

loop_
_exptl_crystal_face_index_h
_exptl_crystal_face_index_k
_exptl_crystal_face_index_l
_exptl_crystal_face_perp_dist
0 0 1 0.0386
0 -1 -1 0.0518
0 1 1 0.0450
-1 -2 2 0.0938
0 -2 -1 0.0518
0 2 1 0.0430
-1 -1 1 0.1546
-1 1 2 0.1158
0 1 0 0.0358
0 -1 0 0.0477
-2 1 -2 0.1788
-2 -1 -2 0.1902
1 -1 1 0.1757
2 1 2 0.2124
0 1 -1 0.0334
1 -5 -10 0.0374
2 0 -1 0.2267
1 -10 -4 0.0405
0 3 11 0.0293
0 1 -2 0.0306
0 -1 2 0.0306

loop_
_geom_angle_atom_site_label_1
_geom_angle_atom_site_label_2
_geom_angle_atom_site_label_3
_geom_angle
_geom_angle_site_symmetry_1
_geom_angle_site_symmetry_3
_geom_angle_publ_flag
P1 Ru1 Cl1 89.78(4) . . ?
P1 Ru1 P2 97.05(5) . . ?
P2 Ru1 Cl1 89.06(5) . . ?
C1 Ru1 Cl1 85.61(13) . . ?
C1 Ru1 P1 145.58(15) . . ?
C1 Ru1 P2 116.92(15) . . ?
C2 Ru1 Cl1 89.79(14) . . ?
C2 Ru1 P1 109.41(14) . . ?
C2 Ru1 P2 153.51(14) . . ?
C2 Ru1 C1 36.6(2) . . ?
C2 Ru1 C6 64.1(2) . . ?
C3 Ru1 Cl1 119.05(16) . . ?
C3 Ru1 P1 87.90(16) . . ?
C3 Ru1 P2 151.55(16) . . ?
C3 Ru1 C1 65.2(2) . . ?
C3 Ru1 C2 36.0(2) . . ?
C3 Ru1 C6 76.0(2) . . ?
C4 Ru1 Cl1 155.45(17) . . ?
C4 Ru1 P1 93.58(16) . . ?
C4 Ru1 P2 114.57(17) . . ?
C4 Ru1 C1 77.9(2) . . ?
C4 Ru1 C2 66.2(2) . . ?
C4 Ru1 C3 37.0(2) . . ?
C4 Ru1 C5 36.9(2) . . ?
C4 Ru1 C6 65.8(2) . . ?
C5 Ru1 Cl1 145.76(16) . . ?
C5 Ru1 P1 124.39(16) . . ?
C5 Ru1 P2 88.78(15) . . ?
C5 Ru1 C1 65.2(2) . . ?
C5 Ru1 C2 77.5(2) . . ?
C5 Ru1 C3 65.8(2) . . ?
C5 Ru1 C6 36.7(2) . . ?
C6 Ru1 Cl1 109.26(15) . . ?
C6 Ru1 P1 159.33(15) . . ?
C6 Ru1 P2 91.40(15) . . ?
C6 Ru1 C1 34.8(2) . . ?
C8 P1 Ru1 123.52(19) . . ?
C8 P1 C14 99.6(3) . . ?
C8 P1 C20 104.8(3) . . ?
C14 P1 Ru1 113.3(2) . . ?
C20 P1 Ru1 110.84(19) . . ?
C20 P1 C14 102.3(3) . . ?
C26 P2 Ru1 118.15(19) . . ?
C32 P2 Ru1 104.74(18) . . ?
C32 P2 C26 102.9(3) . . ?
C38 P2 Ru1 122.79(18) . . ?
C38 P2 C26 100.5(3) . . ?
C38 P2 C32 105.6(3) . . ?
C2 C1 Ru1 69.6(3) . . ?
C2 C1 C7 119.2(5) . . ?
C6 C1 Ru1 72.1(3) . . ?
C6 C1 C2 118.4(5) . . ?
C6 C1 C7 122.4(5) . . ?
C7 C1 Ru1 129.9(4) . . ?
Ru1 C2 H2 126.9 . . ?
C1 C2 Ru1 73.7(3) . . ?
C1 C2 H2 119.8 . . ?
C3 C2 Ru1 71.6(3) . . ?
C3 C2 C1 120.5(5) . . ?
C3 C2 H2 119.8 . . ?
Ru1 C3 H3 130.6 . . ?
C2 C3 Ru1 72.4(3) . . ?
C2 C3 H3 119.7 . . ?
C2 C3 C4 120.6(5) . . ?
C4 C3 Ru1 69.9(3) . . ?
C4 C3 H3 119.7 . . ?
Ru1 C4 H4 126.4 . . ?
C3 C4 Ru1 73.1(3) . . ?
C3 C4 H4 120.6 . . ?
C5 C4 Ru1 71.8(3) . . ?
C5 C4 C3 118.9(6) . . ?
C5 C4 H4 120.6 . . ?
Ru1 C5 H5 125.8 . . ?
C4 C5 Ru1 71.2(3) . . ?
C4 C5 H5 119.9 . . ?
C4 C5 C6 120.2(5) . . ?
C6 C5 Ru1 74.9(3) . . ?
C6 C5 H5 119.9 . . ?
Ru1 C6 H6 132.1 . . ?
C1 C6 Ru1 73.1(3) . . ?
C1 C6 C5 121.2(5) . . ?
C1 C6 H6 119.4 . . ?
C5 C6 Ru1 68.4(3) . . ?
C5 C6 H6 119.4 . . ?
C1 C7 H7A 109.5 . . ?
C1 C7 H7B 109.5 . . ?
C1 C7 H7C 109.5 . . ?
H7A C7 H7B 109.5 . . ?
H7A C7 H7C 109.5 . . ?
H7B C7 H7C 109.5 . . ?
C9 C8 P1 118.8(4) . . ?
C9 C8 C13 118.7(5) . . ?
C13 C8 P1 122.0(4) . . ?
C8 C9 H9 119.5 . . ?
C10 C9 C8 121.0(5) . . ?
C10 C9 H9 119.5 . . ?
C9 C10 H10 120.1 . . ?
C9 C10 C11 119.9(6) . . ?
C11 C10 H10 120.1 . . ?
C10 C11 H11 120.3 . . ?
C12 C11 C10 119.3(6) . . ?
C12 C11 H11 120.3 . . ?
C11 C12 H12 119.4 . . ?
C11 C12 C13 121.1(6) . . ?
C13 C12 H12 119.4 . . ?
C8 C13 H13 120.1 . . ?
C12 C13 C8 119.9(6) . . ?
C12 C13 H13 120.1 . . ?
C15 C14 P1 123.0(4) . . ?
C15 C14 C19 118.8(6) . . ?
C19 C14 P1 118.2(5) . . ?
C14 C15 H15 119.8 . . ?
C14 C15 C16 120.4(6) . . ?
C16 C15 H15 119.8 . . ?
C15 C16 H16 119.7 . . ?
C17 C16 C15 120.5(7) . . ?
C17 C16 H16 119.7 . . ?
C16 C17 H17 120.1 . . ?
C16 C17 C18 119.8(7) . . ?
C18 C17 H17 120.1 . . ?
C17 C18 H18 119.7 . . ?
C17 C18 C19 120.7(7) . . ?
C19 C18 H18 119.7 . . ?
C14 C19 H19 120.2 . . ?
C18 C19 C14 119.6(7) . . ?
C18 C19 H19 120.2 . . ?
C21 C20 P1 121.0(5) . . ?
C25 C20 P1 120.0(5) . . ?
C25 C20 C21 118.8(6) . . ?
C20 C21 H21 120.2 . . ?
C22 C21 C20 119.6(7) . . ?
C22 C21 H21 120.2 . . ?
C21 C22 H22 119.3 . . ?
C23 C22 C21 121.3(7) . . ?
C23 C22 H22 119.3 . . ?
C22 C23 H23 120.3 . . ?
C24 C23 C22 119.3(6) . . ?
C24 C23 H23 120.3 . . ?
C23 C24 H24 119.7 . . ?
C23 C24 C25 120.5(7) . . ?
C25 C24 H24 119.7 . . ?
C20 C25 H25 119.8 . . ?
C24 C25 C20 120.5(7) . . ?
C24 C25 H25 119.8 . . ?
C27 C26 P2 121.7(4) . . ?
C27 C26 C31 119.3(5) . . ?
C31 C26 P2 118.9(4) . . ?
C26 C27 H27 119.9 . . ?
C26 C27 C28 120.2(6) . . ?
C28 C27 H27 119.9 . . ?
C27 C28 H28 119.7 . . ?
C29 C28 C27 120.5(6) . . ?
C29 C28 H28 119.7 . . ?
C28 C29 H29 120.4 . . ?
C28 C29 C30 119.3(6) . . ?
C30 C29 H29 120.4 . . ?
C29 C30 H30 119.6 . . ?
C31 C30 C29 120.8(6) . . ?
C31 C30 H30 119.6 . . ?
C26 C31 H31 120.1 . . ?
C30 C31 C26 119.9(6) . . ?
C30 C31 H31 120.1 . . ?
C33 C32 P2 120.8(4) . . ?
C37 C32 P2 120.2(4) . . ?
C37 C32 C33 118.8(5) . . ?
C32 C33 H33 119.9 . . ?
C32 C33 C34 120.2(6) . . ?
C34 C33 H33 119.9 . . ?
C33 C34 H34 120.0 . . ?
C35 C34 C33 120.1(6) . . ?
C35 C34 H34 120.0 . . ?
C34 C35 H35 120.0 . . ?
C34 C35 C36 120.0(6) . . ?
C36 C35 H35 120.0 . . ?
C35 C36 H36 119.8 . . ?
C35 C36 C37 120.3(6) . . ?
C37 C36 H36 119.8 . . ?
C32 C37 C36 120.5(6) . . ?
C32 C37 H37 119.7 . . ?
C36 C37 H37 119.7 . . ?
C39 C38 P2 121.7(5) . . ?
C43 C38 P2 118.8(5) . . ?
C43 C38 C39 119.4(6) . . ?
C38 C39 H39 120.1 . . ?
C40 C39 C38 119.7(8) . . ?
C40 C39 H39 120.1 . . ?
C39 C40 H40 119.7 . . ?
C41 C40 C39 120.6(8) . . ?
C41 C40 H40 119.7 . . ?
C40 C41 H41 119.9 . . ?
C40 C41 C42 120.2(7) . . ?
C42 C41 H41 119.9 . . ?
C41 C42 H42 120.3 . . ?
C41 C42 C43 119.5(8) . . ?
C43 C42 H42 120.3 . . ?
C38 C43 C42 120.6(8) . . ?
C38 C43 H43 119.7 . . ?
C42 C43 H43 119.7 . . ?
Cl2 C44 Cl3 117.6(10) . . ?
Cl2 C44 H44A 107.9 . . ?
Cl2 C44 H44B 107.9 . . ?
Cl3 C44 H44A 107.9 . . ?
Cl3 C44 H44B 107.9 . . ?
H44A C44 H44B 107.2 . . ?
Cl4 C45 H45A 109.1 . . ?
Cl4 C45 H45B 109.1 . . ?
Cl5 C45 Cl4 112.4(17) . . ?
Cl5 C45 H45A 109.1 . . ?
Cl5 C45 H45B 109.1 . . ?
H45A C45 H45B 107.8 . . ?
F1 P3 F2 87.9(3) . . ?
F1 P3 F4 177.3(3) . . ?
F2 P3 F4 89.9(3) . . ?
F3 P3 F1 90.2(3) . . ?
F3 P3 F2 89.1(3) . . ?
F3 P3 F4 88.3(3) . . ?
F5 P3 F1 91.8(3) . . ?
F5 P3 F2 179.6(4) . . ?
F5 P3 F3 90.7(3) . . ?
F5 P3 F4 90.4(4) . . ?
F5 P3 F6 90.8(3) . . ?
F6 P3 F1 91.4(3) . . ?
F6 P3 F2 89.3(3) . . ?
F6 P3 F3 177.8(4) . . ?
F6 P3 F4 90.1(3) . . ?

loop_
_geom_bond_atom_site_label_1
_geom_bond_atom_site_label_2
_geom_bond_distance
_geom_bond_site_symmetry_2
_geom_bond_publ_flag
Ru1 Cl1 2.3962(11) . ?
Ru1 P1 2.3643(14) . ?
Ru1 P2 2.3668(13) . ?
Ru1 C1 2.321(5) . ?
Ru1 C2 2.267(6) . ?
Ru1 C3 2.256(5) . ?
Ru1 C4 2.215(5) . ?
Ru1 C5 2.223(5) . ?
Ru1 C6 2.307(5) . ?
P1 C8 1.827(6) . ?
P1 C14 1.843(6) . ?
P1 C20 1.834(6) . ?
P2 C26 1.842(6) . ?
P2 C32 1.838(5) . ?
P2 C38 1.838(6) . ?
C1 C2 1.443(8) . ?
C1 C6 1.384(8) . ?
C1 C7 1.490(8) . ?
C2 H2 0.9500 . ?
C2 C3 1.397(8) . ?
C3 H3 0.9500 . ?
C3 C4 1.419(9) . ?
C4 H4 0.9500 . ?
C4 C5 1.406(8) . ?
C5 H5 0.9500 . ?
C5 C6 1.427(8) . ?
C6 H6 0.9500 . ?
C7 H7A 0.9800 . ?
C7 H7B 0.9800 . ?
C7 H7C 0.9800 . ?
C8 C9 1.390(8) . ?
C8 C13 1.396(9) . ?
C9 H9 0.9500 . ?
C9 C10 1.381(8) . ?
C10 H10 0.9500 . ?
C10 C11 1.388(9) . ?
C11 H11 0.9500 . ?
C11 C12 1.378(9) . ?
C12 H12 0.9500 . ?
C12 C13 1.381(9) . ?
C13 H13 0.9500 . ?
C14 C15 1.369(9) . ?
C14 C19 1.403(9) . ?
C15 H15 0.9500 . ?
C15 C16 1.392(9) . ?
C16 H16 0.9500 . ?
C16 C17 1.363(10) . ?
C17 H17 0.9500 . ?
C17 C18 1.365(12) . ?
C18 H18 0.9500 . ?
C18 C19 1.387(11) . ?
C19 H19 0.9500 . ?
C20 C21 1.393(9) . ?
C20 C25 1.392(9) . ?
C21 H21 0.9500 . ?
C21 C22 1.385(10) . ?
C22 H22 0.9500 . ?
C22 C23 1.375(12) . ?
C23 H23 0.9500 . ?
C23 C24 1.370(11) . ?
C24 H24 0.9500 . ?
C24 C25 1.384(9) . ?
C25 H25 0.9500 . ?
C26 C27 1.387(8) . ?
C26 C31 1.398(9) . ?
C27 H27 0.9500 . ?
C27 C28 1.395(8) . ?
C28 H28 0.9500 . ?
C28 C29 1.379(10) . ?
C29 H29 0.9500 . ?
C29 C30 1.390(10) . ?
C30 H30 0.9500 . ?
C30 C31 1.385(9) . ?
C31 H31 0.9500 . ?
C32 C33 1.400(8) . ?
C32 C37 1.387(8) . ?
C33 H33 0.9500 . ?
C33 C34 1.404(9) . ?
C34 H34 0.9500 . ?
C34 C35 1.371(10) . ?
C35 H35 0.9500 . ?
C35 C36 1.388(10) . ?
C36 H36 0.9500 . ?
C36 C37 1.388(9) . ?
C37 H37 0.9500 . ?
C38 C39 1.408(9) . ?
C38 C43 1.381(10) . ?
C39 H39 0.9500 . ?
C39 C40 1.394(10) . ?
C40 H40 0.9500 . ?
C40 C41 1.372(13) . ?
C41 H41 0.9500 . ?
C41 C42 1.398(14) . ?
C42 H42 0.9500 . ?
C42 C43 1.399(10) . ?
C43 H43 0.9500 . ?
Cl2 C44 1.708(13) . ?
Cl3 C44 1.721(14) . ?
C44 H44A 0.9900 . ?
C44 H44B 0.9900 . ?
Cl4 C45 1.76(2) . ?
Cl5 C45 1.75(2) . ?
C45 H45A 0.9900 . ?
C45 H45B 0.9900 . ?
P3 F1 1.593(4) . ?
P3 F2 1.593(4) . ?
P3 F3 1.590(4) . ?
P3 F4 1.597(5) . ?
P3 F5 1.569(5) . ?
P3 F6 1.576(5) . ?

loop_
_geom_torsion_atom_site_label_1
_geom_torsion_atom_site_label_2
_geom_torsion_atom_site_label_3
_geom_torsion_atom_site_label_4
_geom_torsion
_geom_torsion_site_symmetry_1
_geom_torsion_site_symmetry_2
_geom_torsion_site_symmetry_3
_geom_torsion_site_symmetry_4
_geom_torsion_publ_flag
Ru1 P1 C8 C9 44.1(5) . . . . ?
Ru1 P1 C8 C13 -143.9(5) . . . . ?
Ru1 P1 C14 C15 -13.4(6) . . . . ?
Ru1 P1 C14 C19 166.8(6) . . . . ?
Ru1 P1 C20 C21 -89.0(5) . . . . ?
Ru1 P1 C20 C25 85.8(5) . . . . ?
Ru1 P2 C26 C27 -5.2(5) . . . . ?
Ru1 P2 C26 C31 176.2(4) . . . . ?
Ru1 P2 C32 C33 -111.2(5) . . . . ?
Ru1 P2 C32 C37 63.5(5) . . . . ?
Ru1 P2 C38 C39 -78.6(5) . . . . ?
Ru1 P2 C38 C43 102.1(5) . . . . ?
Ru1 C1 C2 C3 -56.4(5) . . . . ?
Ru1 C1 C6 C5 50.8(4) . . . . ?
Ru1 C2 C3 C4 -52.7(5) . . . . ?
Ru1 C3 C4 C5 -57.3(5) . . . . ?
Ru1 C4 C5 C6 -58.9(4) . . . . ?
Ru1 C5 C6 C1 -52.8(5) . . . . ?
P1 C8 C9 C10 172.9(4) . . . . ?
P1 C8 C13 C12 -173.9(6) . . . . ?
P1 C14 C15 C16 176.4(5) . . . . ?
P1 C14 C19 C18 -176.1(7) . . . . ?
P1 C20 C21 C22 176.6(5) . . . . ?
P1 C20 C25 C24 -176.4(5) . . . . ?
P2 C26 C27 C28 -178.3(5) . . . . ?
P2 C26 C31 C30 178.5(5) . . . . ?
P2 C32 C33 C34 175.5(5) . . . . ?
P2 C32 C37 C36 -177.5(5) . . . . ?
P2 C38 C39 C40 -178.3(5) . . . . ?
P2 C38 C43 C42 177.9(5) . . . . ?
C1 C2 C3 Ru1 57.4(5) . . . . ?
C1 C2 C3 C4 4.7(8) . . . . ?
C2 C1 C6 Ru1 -53.8(4) . . . . ?
C2 C1 C6 C5 -3.1(8) . . . . ?
C2 C3 C4 Ru1 53.9(5) . . . . ?
C2 C3 C4 C5 -3.4(8) . . . . ?
C3 C4 C5 Ru1 57.9(5) . . . . ?
C3 C4 C5 C6 -1.0(8) . . . . ?
C4 C5 C6 Ru1 57.1(5) . . . . ?
C4 C5 C6 C1 4.3(8) . . . . ?
C6 C1 C2 Ru1 55.0(4) . . . . ?
C6 C1 C2 C3 -1.4(8) . . . . ?
C7 C1 C2 Ru1 -125.2(5) . . . . ?
C7 C1 C2 C3 178.4(5) . . . . ?
C7 C1 C6 Ru1 126.4(5) . . . . ?
C7 C1 C6 C5 177.2(5) . . . . ?
C8 P1 C14 C15 119.6(5) . . . . ?
C8 P1 C14 C19 -60.2(7) . . . . ?
C8 P1 C20 C21 135.6(5) . . . . ?
C8 P1 C20 C25 -49.6(5) . . . . ?
C8 C9 C10 C11 0.5(9) . . . . ?
C9 C8 C13 C12 -1.9(10) . . . . ?
C9 C10 C11 C12 -0.4(10) . . . . ?
C10 C11 C12 C13 -0.8(11) . . . . ?
C11 C12 C13 C8 2.0(11) . . . . ?
C13 C8 C9 C10 0.6(9) . . . . ?
C14 P1 C8 C9 -82.3(5) . . . . ?
C14 P1 C8 C13 89.7(5) . . . . ?
C14 P1 C20 C21 32.0(6) . . . . ?
C14 P1 C20 C25 -153.1(5) . . . . ?
C14 C15 C16 C17 1.6(11) . . . . ?
C15 C14 C19 C18 4.1(13) . . . . ?
C15 C16 C17 C18 0.4(14) . . . . ?
C16 C17 C18 C19 -0.1(16) . . . . ?
C17 C18 C19 C14 -2.1(15) . . . . ?
C19 C14 C15 C16 -3.8(10) . . . . ?
C20 P1 C8 C9 172.2(4) . . . . ?
C20 P1 C8 C13 -15.8(6) . . . . ?
C20 P1 C14 C15 -132.8(5) . . . . ?
C20 P1 C14 C19 47.4(7) . . . . ?
C20 C21 C22 C23 -1.4(11) . . . . ?
C21 C20 C25 C24 -1.4(9) . . . . ?
C21 C22 C23 C24 0.9(11) . . . . ?
C22 C23 C24 C25 -0.7(11) . . . . ?
C23 C24 C25 C20 1.0(10) . . . . ?
C25 C20 C21 C22 1.7(9) . . . . ?
C26 P2 C32 C33 13.0(5) . . . . ?
C26 P2 C32 C37 -172.4(5) . . . . ?
C26 P2 C38 C39 147.8(5) . . . . ?
C26 P2 C38 C43 -31.5(5) . . . . ?
C26 C27 C28 C29 -0.5(9) . . . . ?
C27 C26 C31 C30 -0.2(9) . . . . ?
C27 C28 C29 C30 0.5(10) . . . . ?
C28 C29 C30 C31 -0.4(10) . . . . ?
C29 C30 C31 C26 0.2(10) . . . . ?
C31 C26 C27 C28 0.3(8) . . . . ?
C32 P2 C26 C27 -119.9(5) . . . . ?
C32 P2 C26 C31 61.4(5) . . . . ?
C32 P2 C38 C39 41.1(5) . . . . ?
C32 P2 C38 C43 -138.3(5) . . . . ?
C32 C33 C34 C35 1.7(10) . . . . ?
C33 C32 C37 C36 -2.7(9) . . . . ?
C33 C34 C35 C36 -2.1(11) . . . . ?
C34 C35 C36 C37 0.1(11) . . . . ?
C35 C36 C37 C32 2.4(10) . . . . ?
C37 C32 C33 C34 0.7(9) . . . . ?
C38 P2 C26 C27 131.2(5) . . . . ?
C38 P2 C26 C31 -47.5(5) . . . . ?
C38 P2 C32 C33 117.9(5) . . . . ?
C38 P2 C32 C37 -67.4(5) . . . . ?
C38 C39 C40 C41 -0.2(10) . . . . ?
C39 C38 C43 C42 -1.5(9) . . . . ?
C39 C40 C41 C42 -0.2(11) . . . . ?
C40 C41 C42 C43 -0.2(11) . . . . ?
C41 C42 C43 C38 1.1(11) . . . . ?
C43 C38 C39 C40 1.0(9) . . . . ?

loop_
_exptl_oxdiff_crystal_face_indexfrac_h
_exptl_oxdiff_crystal_face_indexfrac_k
_exptl_oxdiff_crystal_face_indexfrac_l
_exptl_oxdiff_crystal_face_x
_exptl_oxdiff_crystal_face_y
_exptl_oxdiff_crystal_face_z
0.0011 0.0006 1.0005 0.0405 -0.0776 -0.0178
-0.0019 -0.9995 -1.0001 -0.0504 0.0522 0.1063
0.0019 0.9995 1.0001 0.0504 -0.0522 -0.1063
-1.0002 -1.9955 2.0021 0.1517 -0.1639 0.1636
-0.0027 -1.9985 -0.9998 -0.0602 0.0268 0.1949
0.0027 1.9985 0.9998 0.0602 -0.0268 -0.1949
-1.0006 -0.9971 1.0013 0.1210 -0.0608 0.0929
-0.9979 1.0014 2.0010 0.1812 -0.0877 -0.1020
0.0008 0.9990 -0.0004 0.0098 0.0254 -0.0885
-0.0008 -0.9990 0.0004 -0.0098 -0.0254 0.0885
-2.0034 1.0005 -2.0004 0.1094 0.2649 -0.0086
-2.0049 -0.9975 -1.9997 0.0897 0.2141 0.1685
1.0013 -0.9997 1.0004 -0.0596 -0.1452 0.0486
2.0049 0.9975 1.9997 -0.0897 -0.2141 -0.1685
-0.0004 0.9984 -1.0008 -0.0307 0.1030 -0.0707
0.9857 -5.0018 -10.0034 -0.5448 0.6069 0.5986
2.0008 -0.0032 -1.0014 -0.2211 -0.0067 -0.0265
1.0468 -10.0157 -3.9769 -0.3554 0.0096 0.9347
-0.4786 2.9237 10.7640 0.5093 -0.7401 -0.4392
-0.0015 0.9978 -2.0013 -0.0712 0.1806 -0.0529
0.0015 -0.9978 2.0013 0.0712 -0.1806 0.0529
